data_1555199
loop_
_publ_author_name
'W\"ossner, Jan S.'
'Grenz, David C.'
'Kratzert, Daniel'
'Esser, Birgit'

_publ_section_title
;
 Tuning the optical properties of spiro-centered charge-transfer dyes by
 extending the donor or acceptor part
;
_journal_issue 21
_journal_name_full 'Organic Chemistry Frontiers'
_journal_page_first 3649
_journal_paper_doi 10.1039/C9QO01134J
_journal_volume 6
_journal_year 2019
_chemical_absolute_configuration ad
_chemical_formula_moiety 'C23 H18 N2 O2'
_chemical_formula_sum 'C23 H18 N2 O2'
_chemical_formula_weight 354.39
_space_group_crystal_system orthorhombic
_space_group_IT_number 33
_space_group_name_Hall 'P 2c -2n'
_space_group_name_H-M_alt 'P n a 21'
_atom_sites_solution_hydrogens geom
_atom_sites_solution_primary direct
_audit_creation_date 2017-09-08
_audit_creation_method
;
Olex2 1.2
(compiled 2017.08.10 svn.r3458 for OlexSys, GUI svn.r5381)
;
_audit_update_record
;
2017-09-08 deposited with the CCDC.	2019-09-30 downloaded from the CCDC.
;
_cell_angle_alpha 90
_cell_angle_beta 90
_cell_angle_gamma 90
_cell_formula_units_Z 8
_cell_length_a 28.7181(8)
_cell_length_b 16.0940(4)
_cell_length_c 7.4702(2)
_cell_measurement_reflns_used 5756
_cell_measurement_temperature 100(2)
_cell_measurement_theta_max 23.284
_cell_measurement_theta_min 2.475
_cell_volume 3452.65(16)
_computing_cell_refinement 'SAINT V8.38A (Madison, 2016)'
_computing_data_collection APEX2
_computing_data_reduction 'SAINT V8.38A (Madison, 2016)'
_computing_molecular_graphics 'Olex2 (Dolomanov et al., 2009)'
_computing_publication_material 'Olex2 (Dolomanov et al., 2009)'
_computing_structure_refinement 'XL (Sheldrick, 2008)'
_computing_structure_solution 'SHELXT 2014/5 (Sheldrick, 2014)'
_diffrn_ambient_temperature 99.98
_diffrn_detector_area_resol_mean 8
_diffrn_measured_fraction_theta_full 1.000
_diffrn_measured_fraction_theta_max 0.998
_diffrn_measurement_device_type 'Bruker APEX-II CCD'
_diffrn_measurement_method '\w and \f scans'
_diffrn_radiation_monochromator graphite
_diffrn_radiation_type MoK\a
_diffrn_radiation_wavelength 0.71073
_diffrn_reflns_av_R_equivalents 0.0549
_diffrn_reflns_av_unetI/netI 0.0525
_diffrn_reflns_Laue_measured_fraction_full 1.000
_diffrn_reflns_Laue_measured_fraction_max 0.998
_diffrn_reflns_limit_h_max 31
_diffrn_reflns_limit_h_min -37
_diffrn_reflns_limit_k_max 20
_diffrn_reflns_limit_k_min -20
_diffrn_reflns_limit_l_max 8
_diffrn_reflns_limit_l_min -9
_diffrn_reflns_number 36153
_diffrn_reflns_point_group_measured_fraction_full 0.984
_diffrn_reflns_point_group_measured_fraction_max 0.967
_diffrn_reflns_theta_full 25.242
_diffrn_reflns_theta_max 27.502
_diffrn_reflns_theta_min 1.418
_diffrn_source 'sealed tube'
_diffrn_source_current 50
_diffrn_source_voltage 0.6
_diffrn_standards_number 0
_exptl_absorpt_coefficient_mu 0.088
_exptl_absorpt_correction_T_max 0.7456
_exptl_absorpt_correction_T_min 0.6997
_exptl_absorpt_correction_type multi-scan
_exptl_absorpt_process_details
'SADABS-2016/2 (Bruker,2016/2) was used for absorption correction. wR2(int) was 0.1195 before and 0.0547 after correction. The Ratio of minimum to maximum transmission is 0.9384. The \l/2 correction factor is Not present.'
_exptl_crystal_colour orange
_exptl_crystal_density_diffrn 1.364
_exptl_crystal_description needle
_exptl_crystal_F_000 1488
_exptl_crystal_size_max 0.3
_exptl_crystal_size_mid 0.05
_exptl_crystal_size_min 0.04
_refine_diff_density_max 0.218
_refine_diff_density_min -0.228
_refine_diff_density_rms 0.048
_refine_ls_abs_structure_details
;
 Flack x determined using 2335 quotients [(I+)-(I-)]/[(I+)+(I-)]
 (Parsons, Flack and Wagner, Acta Cryst. B69 (2013) 249-259).
;
_refine_ls_abs_structure_Flack 0.0(6)
_refine_ls_extinction_method none
_refine_ls_goodness_of_fit_ref 1.037
_refine_ls_hydrogen_treatment constr
_refine_ls_matrix_type full
_refine_ls_number_parameters 491
_refine_ls_number_reflns 7658
_refine_ls_number_restraints 1
_refine_ls_restrained_S_all 1.037
_refine_ls_R_factor_all 0.0623
_refine_ls_R_factor_gt 0.0470
_refine_ls_shift/su_max 0.000
_refine_ls_shift/su_mean 0.000
_refine_ls_structure_factor_coef Fsqd
_refine_ls_weighting_details 'w=1/[\s^2^(Fo^2^)+(0.0409P)^2^+1.0480P] where P=(Fo^2^+2Fc^2^)/3'
_refine_ls_weighting_scheme calc
_refine_ls_wR_factor_gt 0.0946
_refine_ls_wR_factor_ref 0.1004
_reflns_Friedel_coverage 0.800
_reflns_Friedel_fraction_full 0.966
_reflns_Friedel_fraction_max 0.931
_reflns_number_gt 6375
_reflns_number_total 7658
_reflns_threshold_expression 'I > 2\s(I)'
_cod_data_source_file c9qo01134j2.cif
_cod_data_source_block esser_jw73_a
_cod_database_code 1555199
_shelx_shelxl_version_number 2016/6
_shelx_space_group_comment
;
The symmetry employed for this shelxl refinement is uniquely defined
by the following loop, which should always be used as a source of
symmetry information in preference to the above space-group names.
They are only intended as comments.
;
_shelx_estimated_absorpt_t_max 0.996
_shelx_estimated_absorpt_t_min 0.974
_olex2_refinement_description
;
1. Fixed Uiso
 At 1.2 times of:
  All C(H) groups
 At 1.5 times of:
  All C(H,H,H) groups
2.a Aromatic/amide H refined with riding coordinates:
 C4(H4), C5(H5), C6(H6), C7(H7), C21'(H21'), C22'(H22'), C16'(H16'),
 C19'(H19'), C13(H13), C14'(H14'), C14(H14), C4'(H4'), C16(H16), C15(H15),
 C13'(H13'), C19(H19), C15'(H15'), C20'(H20'), C7'(H7'), C6'(H6'), C5'(H5'),
 C20(H20), C21(H21), C22(H22)
2.b Idealised Me refined as rotating group:
 C10(H10A,H10B,H10C), C11(H11A,H11B,H11C), C10'(H10D,H10E,H10F), C11'(H11D,
 H11E,H11F)
;
_olex2_submission_special_instructions 'No special instructions were received'

loop_
_space_group_symop_operation_xyz
'x, y, z'
'-x, -y, z+1/2'
'x+1/2, -y+1/2, z'
'-x+1/2, y+1/2, z+1/2'

loop_
_atom_site_label
_atom_site_type_symbol
_atom_site_fract_x
_atom_site_fract_y
_atom_site_fract_z
_atom_site_U_iso_or_equiv
_atom_site_adp_type
_atom_site_occupancy
_atom_site_site_symmetry_order
_atom_site_calc_flag
_atom_site_refinement_flags_posn
O1 O -0.55800(7) -0.33748(12) -0.3015(3) 0.0245(5) Uani 1 1 d .
N1 N -0.66281(8) -0.31668(13) -0.3082(3) 0.0169(5) Uani 1 1 d .
C1 C -0.63699(10) -0.38997(16) -0.3629(4) 0.0168(6) Uani 1 1 d .
O2 O -0.69937(7) -0.49084(12) -0.2980(3) 0.0229(5) Uani 1 1 d .
N2 N -0.63413(8) -0.39684(14) -0.5575(3) 0.0180(5) Uani 1 1 d .
C2 C -0.58659(10) -0.39181(17) -0.2828(4) 0.0177(6) Uani 1 1 d .
O1' O -0.55778(7) -0.65645(12) -0.5618(3) 0.0258(5) Uani 1 1 d .
C3 C -0.58156(11) -0.46838(17) -0.1733(4) 0.0196(6) Uani 1 1 d .
O2' O -0.55331(8) -0.95094(12) -0.5185(3) 0.0297(6) Uani 1 1 d .
C4 C -0.54231(11) -0.49714(18) -0.0848(4) 0.0239(7) Uani 1 1 d .
H4 H -0.513707 -0.467576 -0.089413 0.029 Uiso 1 1 calc R
C5 C -0.54637(12) -0.57098(19) 0.0112(5) 0.0264(8) Uani 1 1 d .
H5 H -0.519973 -0.592589 0.072075 0.032 Uiso 1 1 calc R
N2' N -0.57697(8) -0.81065(14) -0.7753(3) 0.0181(5) Uani 1 1 d .
C6 C -0.58850(12) -0.61365(18) 0.0194(4) 0.0250(7) Uani 1 1 d .
H6 H -0.590492 -0.663403 0.087418 0.030 Uiso 1 1 calc R
C7 C -0.62745(11) -0.58487(17) -0.0696(4) 0.0217(7) Uani 1 1 d .
H7 H -0.656176 -0.613998 -0.063216 0.026 Uiso 1 1 calc R
N1' N -0.62167(9) -0.80662(15) -0.5028(3) 0.0197(6) Uani 1 1 d .
C8 C -0.62349(11) -0.51230(17) -0.1686(4) 0.0193(6) Uani 1 1 d .
C9 C -0.65962(10) -0.46857(17) -0.2758(4) 0.0175(6) Uani 1 1 d .
C23' C -0.65630(10) -0.75662(17) -0.5879(4) 0.0186(6) Uani 1 1 d .
C12' C -0.60732(11) -0.87318(17) -0.8481(4) 0.0189(6) Uani 1 1 d .
C2' C -0.54728(10) -0.72704(17) -0.5226(4) 0.0182(6) Uani 1 1 d .
C21' C -0.71403(11) -0.64798(18) -0.5789(5) 0.0225(7) Uani 1 1 d .
H21' H -0.727552 -0.601818 -0.519105 0.027 Uiso 1 1 calc R
C22' C -0.67623(11) -0.68837(18) -0.5042(5) 0.0211(7) Uani 1 1 d .
H22' H -0.663735 -0.669119 -0.393964 0.025 Uiso 1 1 calc R
C3' C -0.50869(11) -0.75356(18) -0.4072(4) 0.0202(7) Uani 1 1 d .
C16' C -0.68509(12) -0.91685(18) -0.9222(4) 0.0227(7) Uani 1 1 d .
H16' H -0.717817 -0.908684 -0.916739 0.027 Uiso 1 1 calc R
C17' C -0.65544(11) -0.85922(18) -0.8406(4) 0.0196(6) Uani 1 1 d .
C19' C -0.71192(11) -0.74225(18) -0.8266(4) 0.0220(7) Uani 1 1 d .
H19' H -0.723958 -0.759851 -0.938808 0.026 Uiso 1 1 calc R
C9' C -0.54621(11) -0.87765(18) -0.4963(4) 0.0208(7) Uani 1 1 d .
C1' C -0.57519(10) -0.80627(16) -0.5812(4) 0.0187(6) Uani 1 1 d .
C18' C -0.67455(11) -0.78454(18) -0.7522(4) 0.0206(7) Uani 1 1 d .
C10 C -0.66318(12) -0.30528(18) -0.1133(4) 0.0235(7) Uani 1 1 d .
H10A H -0.631885 -0.290113 -0.072431 0.035 Uiso 1 1 calc GR
H10B H -0.672796 -0.357164 -0.055384 0.035 Uiso 1 1 calc GR
H10C H -0.685107 -0.260964 -0.081839 0.035 Uiso 1 1 calc GR
C8' C -0.50780(11) -0.84025(18) -0.3909(4) 0.0218(7) Uani 1 1 d .
C12 C -0.67738(10) -0.39379(18) -0.6535(4) 0.0192(6) Uani 1 1 d .
C11 C -0.60176(11) -0.46184(18) -0.6185(4) 0.0221(7) Uani 1 1 d .
H11A H -0.613172 -0.516325 -0.579655 0.033 Uiso 1 1 calc GR
H11B H -0.570884 -0.451835 -0.566974 0.033 Uiso 1 1 calc GR
H11C H -0.599685 -0.460634 -0.749390 0.033 Uiso 1 1 calc GR
C10' C -0.62105(11) -0.80381(19) -0.3076(4) 0.0233(7) Uani 1 1 d .
H10D H -0.652956 -0.808170 -0.262023 0.035 Uiso 1 1 calc GR
H10E H -0.607319 -0.751175 -0.267981 0.035 Uiso 1 1 calc GR
H10F H -0.602450 -0.850187 -0.261596 0.035 Uiso 1 1 calc GR
C13 C -0.69371(11) -0.46195(18) -0.7481(4) 0.0201(7) Uani 1 1 d .
H13 H -0.677420 -0.513215 -0.741031 0.024 Uiso 1 1 calc R
C14' C -0.62020(12) -0.99823(18) -1.0184(4) 0.0257(7) Uani 1 1 d .
H14' H -0.608120 -1.045607 -1.078337 0.031 Uiso 1 1 calc R
C14 C -0.73342(11) -0.45642(18) -0.8526(4) 0.0222(7) Uani 1 1 d .
H14 H -0.743892 -0.503510 -0.917930 0.027 Uiso 1 1 calc R
C4' C -0.47615(11) -0.70479(19) -0.3191(5) 0.0260(7) Uani 1 1 d .
H4' H -0.476752 -0.645966 -0.329381 0.031 Uiso 1 1 calc R
C16 C -0.74138(11) -0.31447(18) -0.7691(4) 0.0207(7) Uani 1 1 d .
H16 H -0.758257 -0.263785 -0.775400 0.025 Uiso 1 1 calc R
C15 C -0.75773(11) -0.38292(18) -0.8622(4) 0.0220(7) Uani 1 1 d .
H15 H -0.785359 -0.379157 -0.931655 0.026 Uiso 1 1 calc R
C11' C -0.53063(11) -0.80648(18) -0.8572(4) 0.0232(7) Uani 1 1 d .
H11D H -0.533721 -0.806204 -0.987828 0.035 Uiso 1 1 calc GR
H11E H -0.512301 -0.854891 -0.820166 0.035 Uiso 1 1 calc GR
H11F H -0.514882 -0.755564 -0.818281 0.035 Uiso 1 1 calc GR
C17 C -0.70090(11) -0.31771(18) -0.6664(4) 0.0177(6) Uani 1 1 d .
C18 C -0.68176(10) -0.24157(17) -0.5828(4) 0.0179(6) Uani 1 1 d .
C13' C -0.59002(11) -0.94218(18) -0.9388(4) 0.0222(7) Uani 1 1 d .
H13' H -0.557358 -0.950860 -0.946087 0.027 Uiso 1 1 calc R
C19 C -0.68612(11) -0.16507(18) -0.6702(4) 0.0201(7) Uani 1 1 d .
H19 H -0.699929 -0.163549 -0.785694 0.024 Uiso 1 1 calc R
C15' C -0.66749(12) -0.98578(18) -1.0111(4) 0.0254(7) Uani 1 1 d .
H15' H -0.688046 -1.024165 -1.066699 0.031 Uiso 1 1 calc R
C20' C -0.73220(11) -0.67455(18) -0.7405(4) 0.0236(7) Uani 1 1 d .
H20' H -0.758186 -0.646987 -0.792080 0.028 Uiso 1 1 calc R
C7' C -0.47511(11) -0.87959(19) -0.2852(5) 0.0259(7) Uani 1 1 d .
H7' H -0.474880 -0.938334 -0.272783 0.031 Uiso 1 1 calc R
C6' C -0.44278(12) -0.8307(2) -0.1980(5) 0.0318(8) Uani 1 1 d .
H6' H -0.420023 -0.856449 -0.124289 0.038 Uiso 1 1 calc R
C5' C -0.44266(12) -0.7442(2) -0.2155(5) 0.0314(8) Uani 1 1 d .
H5' H -0.419528 -0.712278 -0.156208 0.038 Uiso 1 1 calc R
C20 C -0.67101(11) -0.09176(18) -0.5940(5) 0.0233(7) Uani 1 1 d .
H20 H -0.675178 -0.040477 -0.654908 0.028 Uiso 1 1 calc R
C21 C -0.64970(11) -0.09379(18) -0.4277(4) 0.0223(7) Uani 1 1 d .
H21 H -0.638734 -0.043846 -0.374682 0.027 Uiso 1 1 calc R
C22 C -0.64440(11) -0.16883(18) -0.3388(4) 0.0205(7) Uani 1 1 d .
H22 H -0.629211 -0.169913 -0.225903 0.025 Uiso 1 1 calc R
C23 C -0.66098(10) -0.24261(17) -0.4124(4) 0.0163(6) Uani 1 1 d .

loop_
_atom_site_aniso_label
_atom_site_aniso_U_11
_atom_site_aniso_U_22
_atom_site_aniso_U_33
_atom_site_aniso_U_23
_atom_site_aniso_U_13
_atom_site_aniso_U_12
O1 0.0212(11) 0.0244(10) 0.0278(13) 0.0011(10) -0.0003(10) -0.0035(9)
N1 0.0184(13) 0.0175(11) 0.0149(14) 0.0003(10) 0.0015(11) 0.0028(9)
C1 0.0183(15) 0.0159(13) 0.0161(16) 0.0009(11) 0.0003(12) 0.0019(11)
O2 0.0205(12) 0.0257(11) 0.0226(12) 0.0013(9) -0.0027(10) -0.0020(9)
N2 0.0188(13) 0.0198(11) 0.0154(14) -0.0006(10) 0.0010(11) 0.0023(10)
C2 0.0171(15) 0.0205(14) 0.0155(16) -0.0023(12) 0.0028(13) 0.0033(12)
O1' 0.0266(12) 0.0197(10) 0.0313(14) 0.0021(10) -0.0007(11) -0.0002(9)
C3 0.0203(16) 0.0210(14) 0.0174(16) -0.0014(12) 0.0002(13) 0.0031(12)
O2' 0.0417(14) 0.0198(11) 0.0276(14) -0.0014(10) -0.0093(11) 0.0001(10)
C4 0.0234(17) 0.0269(15) 0.0215(17) -0.0023(14) -0.0013(14) 0.0030(12)
C5 0.0273(19) 0.0295(17) 0.0223(19) -0.0018(14) -0.0034(14) 0.0106(14)
N2' 0.0173(13) 0.0209(12) 0.0162(14) -0.0001(10) -0.0012(11) -0.0026(10)
C6 0.037(2) 0.0208(14) 0.0176(18) 0.0023(13) -0.0014(15) 0.0047(14)
C7 0.0260(17) 0.0204(14) 0.0188(18) -0.0006(13) 0.0021(14) 0.0007(12)
N1' 0.0199(14) 0.0234(12) 0.0157(15) 0.0012(10) -0.0027(11) -0.0004(10)
C8 0.0244(17) 0.0188(14) 0.0148(16) -0.0013(12) -0.0008(13) 0.0037(12)
C9 0.0185(16) 0.0210(14) 0.0130(16) -0.0023(12) 0.0019(13) 0.0009(12)
C23' 0.0171(15) 0.0218(14) 0.0167(16) 0.0035(12) -0.0006(13) -0.0034(11)
C12' 0.0243(16) 0.0186(14) 0.0138(16) 0.0030(12) -0.0039(13) -0.0044(12)
C2' 0.0156(15) 0.0226(14) 0.0166(16) -0.0009(12) 0.0004(12) 0.0001(12)
C21' 0.0217(16) 0.0199(15) 0.0259(18) 0.0025(13) 0.0032(15) -0.0026(12)
C22' 0.0197(16) 0.0235(14) 0.0201(17) -0.0004(13) -0.0009(13) -0.0048(12)
C3' 0.0188(16) 0.0241(15) 0.0176(17) -0.0023(12) -0.0008(13) 0.0005(12)
C16' 0.0249(18) 0.0260(15) 0.0172(18) 0.0067(13) -0.0047(14) -0.0044(13)
C17' 0.0258(17) 0.0210(14) 0.0121(16) 0.0030(12) -0.0056(13) -0.0019(12)
C19' 0.0211(16) 0.0260(15) 0.0188(17) 0.0030(13) -0.0039(13) -0.0061(12)
C9' 0.0226(17) 0.0245(16) 0.0151(17) -0.0003(12) -0.0009(13) 0.0021(13)
C1' 0.0196(16) 0.0174(13) 0.0191(17) 0.0006(12) -0.0044(13) 0.0003(11)
C18' 0.0189(16) 0.0233(15) 0.0195(18) 0.0037(12) 0.0009(13) -0.0026(12)
C10 0.0288(18) 0.0222(15) 0.0194(18) 0.0028(13) 0.0023(14) 0.0044(13)
C8' 0.0224(17) 0.0270(15) 0.0160(17) -0.0024(13) 0.0004(13) 0.0038(13)
C12 0.0154(15) 0.0274(15) 0.0147(16) 0.0036(12) 0.0037(12) -0.0019(12)
C11 0.0189(16) 0.0251(15) 0.0222(18) -0.0023(13) 0.0016(13) 0.0044(13)
C10' 0.0241(17) 0.0308(16) 0.0150(17) 0.0031(13) -0.0029(14) -0.0001(13)
C13 0.0224(17) 0.0206(14) 0.0171(17) 0.0020(12) 0.0052(13) 0.0014(12)
C14' 0.038(2) 0.0197(14) 0.0190(18) -0.0030(13) -0.0034(15) 0.0005(13)
C14 0.0235(17) 0.0260(15) 0.0172(17) -0.0023(13) 0.0022(13) -0.0063(13)
C4' 0.0235(17) 0.0302(16) 0.0243(19) -0.0062(14) -0.0016(14) -0.0025(13)
C16 0.0178(16) 0.0252(15) 0.0192(17) 0.0028(13) 0.0035(13) 0.0041(12)
C15 0.0182(16) 0.0308(16) 0.0168(17) 0.0002(13) 0.0012(13) -0.0003(13)
C11' 0.0210(16) 0.0268(15) 0.0218(18) -0.0011(13) 0.0005(14) -0.0016(13)
C17 0.0215(16) 0.0211(14) 0.0104(15) 0.0028(12) 0.0045(13) -0.0011(12)
C18 0.0170(15) 0.0203(14) 0.0164(16) 0.0001(12) 0.0036(13) 0.0022(11)
C13' 0.0234(17) 0.0238(15) 0.0196(18) 0.0014(13) -0.0036(13) 0.0021(13)
C19 0.0209(16) 0.0234(15) 0.0159(16) 0.0030(13) 0.0039(13) 0.0032(12)
C15' 0.038(2) 0.0197(14) 0.0188(17) 0.0010(13) -0.0075(15) -0.0069(14)
C20' 0.0177(16) 0.0244(15) 0.029(2) 0.0052(13) -0.0022(14) -0.0018(12)
C7' 0.0276(18) 0.0288(16) 0.0213(18) -0.0043(14) -0.0023(15) 0.0093(13)
C6' 0.0229(19) 0.048(2) 0.025(2) -0.0027(16) -0.0098(15) 0.0105(15)
C5' 0.0231(18) 0.045(2) 0.026(2) -0.0088(16) -0.0067(15) -0.0035(15)
C20 0.0270(17) 0.0197(14) 0.0232(18) 0.0043(13) 0.0081(15) 0.0040(12)
C21 0.0282(18) 0.0180(14) 0.0207(18) -0.0030(12) 0.0077(14) 0.0000(12)
C22 0.0212(16) 0.0252(15) 0.0150(17) -0.0014(13) 0.0027(13) -0.0003(12)
C23 0.0153(15) 0.0177(14) 0.0158(16) 0.0010(12) 0.0058(12) 0.0017(11)

loop_
_atom_type_symbol
_atom_type_description
_atom_type_scat_dispersion_real
_atom_type_scat_dispersion_imag
_atom_type_scat_source
C C 0.0033 0.0016 'International Tables Vol C Tables 4.2.6.8 and 6.1.1.4'
H H 0.0000 0.0000 'International Tables Vol C Tables 4.2.6.8 and 6.1.1.4'
N N 0.0061 0.0033 'International Tables Vol C Tables 4.2.6.8 and 6.1.1.4'
O O 0.0106 0.0060 'International Tables Vol C Tables 4.2.6.8 and 6.1.1.4'

loop_
_geom_angle_atom_site_label_1
_geom_angle_atom_site_label_2
_geom_angle_atom_site_label_3
_geom_angle
C1 N1 C10 112.6(2)
C23 N1 C1 120.5(2)
C23 N1 C10 116.0(2)
N1 C1 N2 111.8(2)
N1 C1 C2 112.3(2)
N1 C1 C9 109.1(2)
N2 C1 C2 109.1(2)
N2 C1 C9 112.1(2)
C9 C1 C2 102.1(2)
C1 N2 C11 113.4(2)
C12 N2 C1 116.5(2)
C12 N2 C11 114.6(2)
O1 C2 C1 124.8(3)
O1 C2 C3 126.7(3)
C3 C2 C1 108.4(2)
C4 C3 C2 128.2(3)
C4 C3 C8 121.3(3)
C8 C3 C2 110.5(3)
C3 C4 H4 121.2
C3 C4 C5 117.5(3)
C5 C4 H4 121.2
C4 C5 H5 119.5
C6 C5 C4 121.1(3)
C6 C5 H5 119.5
C12' N2' C1' 115.7(2)
C12' N2' C11' 115.1(2)
C1' N2' C11' 112.5(2)
C5 C6 H6 119.4
C7 C6 C5 121.1(3)
C7 C6 H6 119.4
C6 C7 H7 120.9
C6 C7 C8 118.2(3)
C8 C7 H7 120.9
C23' N1' C1' 117.2(2)
C23' N1' C10' 115.8(3)
C1' N1' C10' 113.0(2)
C3 C8 C9 110.4(3)
C7 C8 C3 120.7(3)
C7 C8 C9 128.9(3)
O2 C9 C1 125.2(3)
O2 C9 C8 126.3(3)
C8 C9 C1 108.5(2)
C22' C23' N1' 122.2(3)
C22' C23' C18' 119.5(3)
C18' C23' N1' 117.9(3)
C17' C12' N2' 118.1(3)
C13' C12' N2' 121.7(3)
C13' C12' C17' 119.9(3)
O1' C2' C3' 127.1(3)
O1' C2' C1' 124.6(3)
C3' C2' C1' 108.3(2)
C22' C21' H21' 119.9
C20' C21' H21' 119.9
C20' C21' C22' 120.2(3)
C23' C22' H22' 119.5
C21' C22' C23' 120.9(3)
C21' C22' H22' 119.5
C8' C3' C2' 110.8(3)
C4' C3' C2' 128.6(3)
C4' C3' C8' 120.7(3)
C17' C16' H16' 119.4
C15' C16' H16' 119.4
C15' C16' C17' 121.1(3)
C12' C17' C18' 121.0(3)
C16' C17' C12' 118.5(3)
C16' C17' C18' 120.5(3)
C18' C19' H19' 119.3
C18' C19' C20' 121.5(3)
C20' C19' H19' 119.3
O2' C9' C1' 125.1(3)
O2' C9' C8' 126.5(3)
C8' C9' C1' 108.4(2)
N2' C1' N1' 111.6(2)
N2' C1' C2' 109.6(2)
N2' C1' C9' 113.0(2)
N1' C1' C2' 111.0(2)
N1' C1' C9' 108.9(2)
C9' C1' C2' 102.3(2)
C23' C18' C17' 120.7(3)
C19' C18' C23' 118.7(3)
C19' C18' C17' 120.5(3)
N1 C10 H10A 109.5
N1 C10 H10B 109.5
N1 C10 H10C 109.5
H10A C10 H10B 109.5
H10A C10 H10C 109.5
H10B C10 H10C 109.5
C3' C8' C9' 110.2(3)
C7' C8' C3' 121.3(3)
C7' C8' C9' 128.6(3)
C13 C12 N2 121.4(3)
C13 C12 C17 119.5(3)
C17 C12 N2 118.8(3)
N2 C11 H11A 109.5
N2 C11 H11B 109.5
N2 C11 H11C 109.5
H11A C11 H11B 109.5
H11A C11 H11C 109.5
H11B C11 H11C 109.5
N1' C10' H10D 109.5
N1' C10' H10E 109.5
N1' C10' H10F 109.5
H10D C10' H10E 109.5
H10D C10' H10F 109.5
H10E C10' H10F 109.5
C12 C13 H13 119.5
C14 C13 C12 121.0(3)
C14 C13 H13 119.5
C13' C14' H14' 119.8
C15' C14' H14' 119.8
C15' C14' C13' 120.4(3)
C13 C14 H14 119.9
C15 C14 C13 120.1(3)
C15 C14 H14 119.9
C3' C4' H4' 120.9
C3' C4' C5' 118.2(3)
C5' C4' H4' 120.9
C15 C16 H16 119.0
C15 C16 C17 122.0(3)
C17 C16 H16 119.0
C14 C15 C16 119.1(3)
C14 C15 H15 120.5
C16 C15 H15 120.5
N2' C11' H11D 109.5
N2' C11' H11E 109.5
N2' C11' H11F 109.5
H11D C11' H11E 109.5
H11D C11' H11F 109.5
H11E C11' H11F 109.5
C12 C17 C18 121.0(3)
C16 C17 C12 118.2(3)
C16 C17 C18 120.7(3)
C19 C18 C17 119.9(3)
C19 C18 C23 118.1(3)
C23 C18 C17 122.0(3)
C12' C13' H13' 119.8
C14' C13' C12' 120.3(3)
C14' C13' H13' 119.8
C18 C19 H19 118.9
C20 C19 C18 122.1(3)
C20 C19 H19 118.9
C16' C15' H15' 120.2
C14' C15' C16' 119.7(3)
C14' C15' H15' 120.2
C21' C20' C19' 119.2(3)
C21' C20' H20' 120.4
C19' C20' H20' 120.4
C8' C7' H7' 121.1
C6' C7' C8' 117.8(3)
C6' C7' H7' 121.1
C7' C6' H6' 119.2
C7' C6' C5' 121.7(3)
C5' C6' H6' 119.2
C4' C5' C6' 120.4(3)
C4' C5' H5' 119.8
C6' C5' H5' 119.8
C19 C20 H20 120.4
C19 C20 C21 119.2(3)
C21 C20 H20 120.4
C20 C21 H21 120.0
C20 C21 C22 119.9(3)
C22 C21 H21 120.0
C21 C22 H22 119.5
C21 C22 C23 121.1(3)
C23 C22 H22 119.5
C18 C23 N1 119.3(3)
C22 C23 N1 120.7(3)
C22 C23 C18 119.5(3)

loop_
_geom_bond_atom_site_label_1
_geom_bond_atom_site_label_2
_geom_bond_distance
O1 C2 1.208(3)
N1 C1 1.452(3)
N1 C10 1.467(4)
N1 C23 1.425(4)
C1 N2 1.460(4)
C1 C2 1.567(4)
C1 C9 1.564(4)
O2 C9 1.208(3)
N2 C12 1.435(4)
N2 C11 1.472(4)
C2 C3 1.486(4)
O1' C2' 1.211(3)
C3 C4 1.386(4)
C3 C8 1.397(4)
O2' C9' 1.208(3)
C4 H4 0.9500
C4 C5 1.393(4)
C5 H5 0.9500
C5 C6 1.393(5)
N2' C12' 1.438(4)
N2' C1' 1.452(4)
N2' C11' 1.466(4)
C6 H6 0.9500
C6 C7 1.381(5)
C7 H7 0.9500
C7 C8 1.387(4)
N1' C23' 1.429(4)
N1' C1' 1.458(4)
N1' C10' 1.459(4)
C8 C9 1.488(4)
C23' C22' 1.387(4)
C23' C18' 1.408(4)
C12' C17' 1.401(4)
C12' C13' 1.392(4)
C2' C3' 1.468(4)
C2' C1' 1.568(4)
C21' H21' 0.9500
C21' C22' 1.383(4)
C21' C20' 1.382(5)
C22' H22' 0.9500
C3' C8' 1.401(4)
C3' C4' 1.386(4)
C16' H16' 0.9500
C16' C17' 1.399(4)
C16' C15' 1.388(4)
C17' C18' 1.477(4)
C19' H19' 0.9500
C19' C18' 1.387(4)
C19' C20' 1.393(4)
C9' C1' 1.554(4)
C9' C8' 1.483(4)
C10 H10A 0.9800
C10 H10B 0.9800
C10 H10C 0.9800
C8' C7' 1.381(4)
C12 C13 1.387(4)
C12 C17 1.402(4)
C11 H11A 0.9800
C11 H11B 0.9800
C11 H11C 0.9800
C10' H10D 0.9800
C10' H10E 0.9800
C10' H10F 0.9800
C13 H13 0.9500
C13 C14 1.385(4)
C14' H14' 0.9500
C14' C13' 1.385(4)
C14' C15' 1.374(5)
C14 H14 0.9500
C14 C15 1.375(4)
C4' H4' 0.9500
C4' C5' 1.388(5)
C16 H16 0.9500
C16 C15 1.385(4)
C16 C17 1.394(4)
C15 H15 0.9500
C11' H11D 0.9800
C11' H11E 0.9800
C11' H11F 0.9800
C17 C18 1.481(4)
C18 C19 1.399(4)
C18 C23 1.406(4)
C13' H13' 0.9500
C19 H19 0.9500
C19 C20 1.380(4)
C15' H15' 0.9500
C20' H20' 0.9500
C7' H7' 0.9500
C7' C6' 1.380(5)
C6' H6' 0.9500
C6' C5' 1.397(5)
C5' H5' 0.9500
C20 H20 0.9500
C20 C21 1.385(5)
C21 H21 0.9500
C21 C22 1.387(4)
C22 H22 0.9500
C22 C23 1.392(4)
